data_7130026
loop_
_publ_author_name
'Silber, Vincent'
'Kyritsakas, Nathalie'
'Jean, Marion'
'Vanthuyne, Nicolas'
'Ruppert, Romain'

_publ_section_title
;
 Synthesis of a helicene-fused porphyrin leading to a \p-extended chiral
 chromophore
;
_journal_name_full 'Chemical Communications'
_journal_paper_doi 10.1039/D2CC01475K
_journal_year 2022
_chemical_formula_moiety 'C28 H18 O2'
_chemical_formula_sum 'C28 H18 O2'
_chemical_formula_weight 386.42
_space_group_crystal_system monoclinic
_space_group_IT_number 14
_space_group_name_Hall '-P 2yn'
_space_group_name_H-M_alt 'P 1 21/n 1'
_atom_sites_solution_hydrogens geom
_audit_creation_method SHELXL-2018/3
_audit_update_record
;
2022-03-07 deposited with the CCDC.	2022-04-27 downloaded from the CCDC.
;
_cell_angle_alpha 90
_cell_angle_beta 114.2170(10)
_cell_angle_gamma 90
_cell_formula_units_Z 4
_cell_length_a 11.5972(4)
_cell_length_b 12.8994(5)
_cell_length_c 13.7902(5)
_cell_measurement_reflns_used 9965
_cell_measurement_temperature 120(2)
_cell_measurement_theta_max 27.90
_cell_measurement_theta_min 2.49
_cell_volume 1881.43(12)
_computing_cell_refinement 'Bruker SAINT'
_computing_data_collection 'Bruker APEX3'
_computing_data_reduction 'Bruker SAINT'
_computing_molecular_graphics 'Bruker SHELXTL'
_computing_publication_material 'Bruker SHELXTL'
_computing_structure_refinement 'SHELXL-2018/3 (Sheldrick, 2018)'
_computing_structure_solution 'SHELXT 2014/5 (Sheldrick, 2014)'
_diffrn_ambient_temperature 120(2)
_diffrn_measured_fraction_theta_full 1.000
_diffrn_measured_fraction_theta_max 0.999
_diffrn_measurement_device_type 'Bruker PHOTON-III CPAD'
_diffrn_measurement_method '\f and \w shuterless scans'
_diffrn_radiation_type MoK\a
_diffrn_radiation_wavelength 0.71073
_diffrn_reflns_av_R_equivalents 0.0413
_diffrn_reflns_av_unetI/netI 0.0148
_diffrn_reflns_Laue_measured_fraction_full 1.000
_diffrn_reflns_Laue_measured_fraction_max 0.999
_diffrn_reflns_limit_h_max 14
_diffrn_reflns_limit_h_min -15
_diffrn_reflns_limit_k_max 16
_diffrn_reflns_limit_k_min -16
_diffrn_reflns_limit_l_max 18
_diffrn_reflns_limit_l_min -18
_diffrn_reflns_number 71287
_diffrn_reflns_point_group_measured_fraction_full 1.000
_diffrn_reflns_point_group_measured_fraction_max 0.999
_diffrn_reflns_theta_full 25.242
_diffrn_reflns_theta_max 27.921
_diffrn_reflns_theta_min 2.262
_exptl_absorpt_coefficient_mu 0.085
_exptl_absorpt_correction_T_max 0.7456
_exptl_absorpt_correction_T_min 0.7243
_exptl_absorpt_correction_type multi-scan
_exptl_absorpt_process_details sadabs
_exptl_crystal_colour yellow
_exptl_crystal_density_diffrn 1.364
_exptl_crystal_density_meas ?
_exptl_crystal_description prism
_exptl_crystal_F_000 808
_exptl_crystal_size_max 0.200
_exptl_crystal_size_mid 0.180
_exptl_crystal_size_min 0.160
_refine_diff_density_max 0.235
_refine_diff_density_min -0.205
_refine_diff_density_rms 0.043
_refine_ls_extinction_method none
_refine_ls_goodness_of_fit_ref 1.017
_refine_ls_hydrogen_treatment constr
_refine_ls_matrix_type full
_refine_ls_number_parameters 272
_refine_ls_number_reflns 4496
_refine_ls_number_restraints 0
_refine_ls_restrained_S_all 1.017
_refine_ls_R_factor_all 0.0439
_refine_ls_R_factor_gt 0.0375
_refine_ls_shift/su_max 0.000
_refine_ls_shift/su_mean 0.000
_refine_ls_structure_factor_coef Fsqd
_refine_ls_weighting_details 'w=1/[\s^2^(Fo^2^)+(0.0503P)^2^+0.7407P] where P=(Fo^2^+2Fc^2^)/3'
_refine_ls_weighting_scheme calc
_refine_ls_wR_factor_gt 0.0969
_refine_ls_wR_factor_ref 0.1034
_reflns_Friedel_coverage 0.000
_reflns_number_gt 3925
_reflns_number_total 4496
_reflns_threshold_expression 'I > 2\s(I)'
_cod_data_source_file d2cc01475k2.cif
_cod_data_source_block ejwvs211201
_cod_depositor_comments
;
The following automatic conversions were performed:

data item '_exptl_crystal_density_meas' value 'none' was changed to
'?' -- the value is perceived as not measured.

Automatic conversion script
Id: cif_fix_values 7556 2019-12-06 15:28:31Z antanas 
;
_cod_original_sg_symbol_H-M 'P 21/n'
_cod_database_code 7130026
_shelx_shelxl_version_number 2018/3
_shelx_space_group_comment
;
The symmetry employed for this shelxl refinement is uniquely defined
by the following loop, which should always be used as a source of
symmetry information in preference to the above space-group names.
They are only intended as comments.
;
_shelx_estimated_absorpt_t_min 0.983
_shelx_estimated_absorpt_t_max 0.987

loop_
_space_group_symop_operation_xyz
'x, y, z'
'-x+1/2, y+1/2, -z+1/2'
'-x, -y, -z'
'x-1/2, -y-1/2, z-1/2'

loop_
_atom_site_label
_atom_site_type_symbol
_atom_site_fract_x
_atom_site_fract_y
_atom_site_fract_z
_atom_site_U_iso_or_equiv
_atom_site_adp_type
_atom_site_occupancy
_atom_site_site_symmetry_order
_atom_site_calc_flag
_atom_site_refinement_flags_posn
_atom_site_refinement_flags_adp
_atom_site_refinement_flags_occupancy
_atom_site_disorder_assembly
_atom_site_disorder_group
O1 O 0.60630(7) 0.30448(6) 0.38159(6) 0.02070(17) Uani 1 1 d . . . . .
O2 O 0.12585(9) 0.59728(8) 0.11795(9) 0.0409(2) Uani 1 1 d . . . . .
C22 C 0.67987(9) 0.49843(8) 0.21904(8) 0.0197(2) Uani 1 1 d . . . . .
H22 H 0.648011 0.552428 0.248014 0.024 Uiso 1 1 calc R U . . .
C2 C 0.50921(9) 0.35725(8) 0.30826(8) 0.0187(2) Uani 1 1 d . . . . .
C23 C 0.75829(9) 0.42159(8) 0.28766(8) 0.0190(2) Uani 1 1 d . . . . .
C24 C 0.79830(10) 0.42429(8) 0.40219(8) 0.0203(2) Uani 1 1 d . . . . .
C26 C 0.60815(10) 0.52036(8) 0.41032(8) 0.0209(2) Uani 1 1 d . . . . .
C1 C 0.50469(10) 0.46603(8) 0.32738(8) 0.0197(2) Uani 1 1 d . . . . .
C6 C 0.38884(10) 0.51856(8) 0.26935(9) 0.0219(2) Uani 1 1 d . . . . .
C3 C 0.41466(10) 0.30895(9) 0.22296(9) 0.0220(2) Uani 1 1 d . . . . .
H3 H 0.422157 0.237966 0.208104 0.026 Uiso 1 1 calc R U . . .
C25 C 0.73918(10) 0.48716(8) 0.45556(8) 0.0213(2) Uani 1 1 d . . . . .
C21 C 0.64849(10) 0.49704(9) 0.11136(9) 0.0243(2) Uani 1 1 d . . . . .
H21 H 0.596527 0.550218 0.067296 0.029 Uiso 1 1 calc R U . . .
C9 C 0.57768(11) 0.61141(9) 0.45193(9) 0.0255(2) Uani 1 1 d . . . . .
C5 C 0.29116(10) 0.46733(9) 0.18189(9) 0.0238(2) Uani 1 1 d . . . . .
C18 C 0.81112(10) 0.34629(8) 0.24226(9) 0.0238(2) Uani 1 1 d . . . . .
C27 C 0.62945(11) 0.20020(8) 0.35806(9) 0.0240(2) Uani 1 1 d . . . . .
H27A H 0.559652 0.155533 0.354934 0.036 Uiso 1 1 calc R U . . .
H27B H 0.708730 0.175205 0.413807 0.036 Uiso 1 1 calc R U . . .
H27C H 0.635780 0.198615 0.289358 0.036 Uiso 1 1 calc R U . . .
C12 C 0.81589(11) 0.52013(9) 0.56074(9) 0.0272(2) Uani 1 1 d . . . . .
C4 C 0.30858(10) 0.36565(9) 0.15932(9) 0.0242(2) Uani 1 1 d . . . . .
H4 H 0.246137 0.333500 0.098431 0.029 Uiso 1 1 calc R U . . .
C7 C 0.37058(11) 0.61961(9) 0.30445(10) 0.0286(3) Uani 1 1 d . . . . .
H7 H 0.296860 0.658376 0.263732 0.034 Uiso 1 1 calc R U . . .
C15 C 0.90847(10) 0.36862(9) 0.46454(9) 0.0260(2) Uani 1 1 d . . . . .
C20 C 0.69300(12) 0.41732(10) 0.06642(9) 0.0290(3) Uani 1 1 d . . . . .
H20 H 0.667450 0.414232 -0.008378 0.035 Uiso 1 1 calc R U . . .
C16 C 0.95879(11) 0.29338(9) 0.41630(11) 0.0310(3) Uani 1 1 d . . . . .
H16 H 1.029095 0.252577 0.460067 0.037 Uiso 1 1 calc R U . . .
C17 C 0.90881(11) 0.27900(9) 0.31016(11) 0.0299(3) Uani 1 1 d . . . . .
H17 H 0.938504 0.224141 0.280481 0.036 Uiso 1 1 calc R U . . .
C11 C 0.77652(13) 0.60500(10) 0.60547(9) 0.0325(3) Uani 1 1 d . . . . .
H11 H 0.828508 0.627472 0.675501 0.039 Uiso 1 1 calc R U . . .
C14 C 0.97348(11) 0.39171(10) 0.57467(10) 0.0322(3) Uani 1 1 d . . . . .
H14 H 1.045784 0.352334 0.617337 0.039 Uiso 1 1 calc R U . . .
C28 C 0.16785(11) 0.51196(10) 0.11305(10) 0.0307(3) Uani 1 1 d . . . . .
H28 H 0.113871 0.468397 0.057394 0.037 Uiso 1 1 calc R U . . .
C19 C 0.77323(11) 0.34422(9) 0.13077(10) 0.0293(3) Uani 1 1 d . . . . .
H19 H 0.804172 0.291007 0.100146 0.035 Uiso 1 1 calc R U . . .
C8 C 0.45845(12) 0.65964(9) 0.39558(10) 0.0302(3) Uani 1 1 d . . . . .
H8 H 0.439788 0.722064 0.422775 0.036 Uiso 1 1 calc R U . . .
C13 C 0.93323(12) 0.46926(11) 0.61914(9) 0.0331(3) Uani 1 1 d . . . . .
H13 H 0.983731 0.490058 0.690107 0.040 Uiso 1 1 calc R U . . .
C10 C 0.66608(13) 0.65416(10) 0.54971(10) 0.0316(3) Uani 1 1 d . . . . .
H10 H 0.647211 0.717283 0.575598 0.038 Uiso 1 1 calc R U . . .

loop_
_atom_site_aniso_label
_atom_site_aniso_U_11
_atom_site_aniso_U_22
_atom_site_aniso_U_33
_atom_site_aniso_U_23
_atom_site_aniso_U_13
_atom_site_aniso_U_12
O1 0.0208(4) 0.0179(4) 0.0228(4) -0.0004(3) 0.0082(3) -0.0010(3)
O2 0.0305(5) 0.0372(5) 0.0555(6) 0.0109(4) 0.0182(4) 0.0116(4)
C22 0.0184(5) 0.0194(5) 0.0234(5) -0.0008(4) 0.0108(4) -0.0015(4)
C2 0.0182(5) 0.0200(5) 0.0209(5) 0.0004(4) 0.0109(4) -0.0011(4)
C23 0.0164(4) 0.0179(5) 0.0243(5) -0.0006(4) 0.0101(4) -0.0034(4)
C24 0.0182(5) 0.0183(5) 0.0238(5) 0.0021(4) 0.0081(4) -0.0047(4)
C26 0.0254(5) 0.0196(5) 0.0228(5) -0.0011(4) 0.0151(4) -0.0053(4)
C1 0.0216(5) 0.0197(5) 0.0229(5) -0.0002(4) 0.0142(4) -0.0022(4)
C6 0.0229(5) 0.0208(5) 0.0286(5) 0.0025(4) 0.0172(4) 0.0000(4)
C3 0.0216(5) 0.0212(5) 0.0247(5) -0.0034(4) 0.0111(4) -0.0017(4)
C25 0.0242(5) 0.0201(5) 0.0206(5) 0.0008(4) 0.0103(4) -0.0072(4)
C21 0.0231(5) 0.0263(5) 0.0239(5) 0.0009(4) 0.0100(4) -0.0051(4)
C9 0.0340(6) 0.0217(5) 0.0312(6) -0.0047(4) 0.0237(5) -0.0083(4)
C5 0.0210(5) 0.0273(6) 0.0269(5) 0.0048(4) 0.0135(4) 0.0015(4)
C18 0.0203(5) 0.0189(5) 0.0363(6) -0.0030(4) 0.0158(4) -0.0038(4)
C27 0.0251(5) 0.0182(5) 0.0277(5) 0.0003(4) 0.0098(4) 0.0013(4)
C12 0.0308(6) 0.0301(6) 0.0216(5) 0.0002(4) 0.0117(4) -0.0152(5)
C4 0.0207(5) 0.0294(6) 0.0226(5) -0.0012(4) 0.0089(4) -0.0023(4)
C7 0.0296(6) 0.0217(5) 0.0433(7) 0.0023(5) 0.0239(5) 0.0031(4)
C15 0.0196(5) 0.0243(5) 0.0314(6) 0.0086(4) 0.0077(4) -0.0046(4)
C20 0.0329(6) 0.0337(6) 0.0255(5) -0.0071(5) 0.0171(5) -0.0100(5)
C16 0.0186(5) 0.0225(5) 0.0498(7) 0.0120(5) 0.0117(5) 0.0021(4)
C17 0.0234(5) 0.0189(5) 0.0520(7) 0.0001(5) 0.0202(5) 0.0004(4)
C11 0.0423(7) 0.0371(7) 0.0237(5) -0.0093(5) 0.0192(5) -0.0226(6)
C14 0.0243(5) 0.0343(6) 0.0302(6) 0.0140(5) 0.0031(5) -0.0081(5)
C28 0.0231(5) 0.0354(6) 0.0356(6) 0.0078(5) 0.0141(5) 0.0039(5)
C19 0.0307(6) 0.0266(6) 0.0392(6) -0.0115(5) 0.0232(5) -0.0071(5)
C8 0.0377(6) 0.0203(5) 0.0455(7) -0.0064(5) 0.0301(6) -0.0028(5)
C13 0.0316(6) 0.0400(7) 0.0205(5) 0.0063(5) 0.0034(5) -0.0177(5)
C10 0.0458(7) 0.0275(6) 0.0346(6) -0.0112(5) 0.0297(6) -0.0162(5)

loop_
_atom_type_symbol
_atom_type_description
_atom_type_scat_dispersion_real
_atom_type_scat_dispersion_imag
_atom_type_scat_source
C C 0.0033 0.0016 'International Tables Vol C Tables 4.2.6.8 and 6.1.1.4'
H H 0.0000 0.0000 'International Tables Vol C Tables 4.2.6.8 and 6.1.1.4'
O O 0.0106 0.0060 'International Tables Vol C Tables 4.2.6.8 and 6.1.1.4'

loop_
_geom_angle_atom_site_label_1
_geom_angle_atom_site_label_2
_geom_angle_atom_site_label_3
_geom_angle
_geom_angle_site_symmetry_1
_geom_angle_site_symmetry_3
_geom_angle_publ_flag
C2 O1 C27 118.66(8) . . ?
C21 C22 C23 121.72(10) . . ?
C21 C22 H22 119.1 . . ?
C23 C22 H22 119.1 . . ?
O1 C2 C3 122.45(10) . . ?
O1 C2 C1 116.01(9) . . ?
C3 C2 C1 121.41(10) . . ?
C22 C23 C18 117.31(10) . . ?
C22 C23 C24 122.81(9) . . ?
C18 C23 C24 119.44(10) . . ?
C15 C24 C25 118.46(10) . . ?
C15 C24 C23 117.16(10) . . ?
C25 C24 C23 124.14(9) . . ?
C9 C26 C25 117.56(10) . . ?
C9 C26 C1 117.17(10) . . ?
C25 C26 C1 125.25(10) . . ?
C6 C1 C2 117.42(9) . . ?
C6 C1 C26 119.83(10) . . ?
C2 C1 C26 122.43(10) . . ?
C1 C6 C5 119.47(10) . . ?
C1 C6 C7 118.60(10) . . ?
C5 C6 C7 121.83(10) . . ?
C2 C3 C4 119.15(10) . . ?
C2 C3 H3 120.4 . . ?
C4 C3 H3 120.4 . . ?
C12 C25 C24 117.35(10) . . ?
C12 C25 C26 117.23(10) . . ?
C24 C25 C26 125.41(9) . . ?
C22 C21 C20 120.23(11) . . ?
C22 C21 H21 119.9 . . ?
C20 C21 H21 119.9 . . ?
C26 C9 C8 119.37(10) . . ?
C26 C9 C10 120.12(11) . . ?
C8 C9 C10 120.51(11) . . ?
C4 C5 C6 119.29(10) . . ?
C4 C5 C28 114.79(11) . . ?
C6 C5 C28 125.89(11) . . ?
C19 C18 C23 119.53(10) . . ?
C19 C18 C17 120.64(11) . . ?
C23 C18 C17 119.65(11) . . ?
O1 C27 H27A 109.5 . . ?
O1 C27 H27B 109.5 . . ?
H27A C27 H27B 109.5 . . ?
O1 C27 H27C 109.5 . . ?
H27A C27 H27C 109.5 . . ?
H27B C27 H27C 109.5 . . ?
C25 C12 C11 119.73(11) . . ?
C25 C12 C13 119.47(12) . . ?
C11 C12 C13 120.78(11) . . ?
C5 C4 C3 122.03(10) . . ?
C5 C4 H4 119.0 . . ?
C3 C4 H4 119.0 . . ?
C8 C7 C6 120.01(11) . . ?
C8 C7 H7 120.0 . . ?
C6 C7 H7 120.0 . . ?
C24 C15 C14 119.70(11) . . ?
C24 C15 C16 120.20(11) . . ?
C14 C15 C16 120.01(11) . . ?
C19 C20 C21 119.66(11) . . ?
C19 C20 H20 120.2 . . ?
C21 C20 H20 120.2 . . ?
C17 C16 C15 121.54(11) . . ?
C17 C16 H16 119.2 . . ?
C15 C16 H16 119.2 . . ?
C16 C17 C18 120.00(11) . . ?
C16 C17 H17 120.0 . . ?
C18 C17 H17 120.0 . . ?
C10 C11 C12 120.86(11) . . ?
C10 C11 H11 119.6 . . ?
C12 C11 H11 119.6 . . ?
C13 C14 C15 120.56(11) . . ?
C13 C14 H14 119.7 . . ?
C15 C14 H14 119.7 . . ?
O2 C28 C5 128.58(13) . . ?
O2 C28 H28 115.7 . . ?
C5 C28 H28 115.7 . . ?
C20 C19 C18 121.20(11) . . ?
C20 C19 H19 119.4 . . ?
C18 C19 H19 119.4 . . ?
C7 C8 C9 122.23(11) . . ?
C7 C8 H8 118.9 . . ?
C9 C8 H8 118.9 . . ?
C14 C13 C12 120.76(11) . . ?
C14 C13 H13 119.6 . . ?
C12 C13 H13 119.6 . . ?
C11 C10 C9 120.12(11) . . ?
C11 C10 H10 119.9 . . ?
C9 C10 H10 119.9 . . ?

loop_
_geom_bond_atom_site_label_1
_geom_bond_atom_site_label_2
_geom_bond_distance
_geom_bond_site_symmetry_2
_geom_bond_publ_flag
O1 C2 1.3489(12) . ?
O1 C27 1.4347(13) . ?
O2 C28 1.2166(16) . ?
C22 C21 1.3764(15) . ?
C22 C23 1.4138(14) . ?
C22 H22 0.9500 . ?
C2 C3 1.3842(14) . ?
C2 C1 1.4328(15) . ?
C23 C18 1.4232(15) . ?
C23 C24 1.4525(14) . ?
C24 C15 1.4093(15) . ?
C24 C25 1.4435(15) . ?
C26 C9 1.4142(15) . ?
C26 C25 1.4506(15) . ?
C26 C1 1.4536(14) . ?
C1 C6 1.4222(15) . ?
C6 C5 1.4331(16) . ?
C6 C7 1.4360(15) . ?
C3 C4 1.3904(15) . ?
C3 H3 0.9500 . ?
C25 C12 1.4204(15) . ?
C21 C20 1.4038(17) . ?
C21 H21 0.9500 . ?
C9 C8 1.4218(17) . ?
C9 C10 1.4280(17) . ?
C5 C4 1.3819(16) . ?
C5 C28 1.4711(15) . ?
C18 C19 1.4154(17) . ?
C18 C17 1.4295(16) . ?
C27 H27A 0.9800 . ?
C27 H27B 0.9800 . ?
C27 H27C 0.9800 . ?
C12 C11 1.4207(18) . ?
C12 C13 1.4255(18) . ?
C4 H4 0.9500 . ?
C7 C8 1.3541(18) . ?
C7 H7 0.9500 . ?
C15 C14 1.4228(17) . ?
C15 C16 1.4295(18) . ?
C20 C19 1.3656(18) . ?
C20 H20 0.9500 . ?
C16 C17 1.3478(19) . ?
C16 H16 0.9500 . ?
C17 H17 0.9500 . ?
C11 C10 1.351(2) . ?
C11 H11 0.9500 . ?
C14 C13 1.353(2) . ?
C14 H14 0.9500 . ?
C28 H28 0.9500 . ?
C19 H19 0.9500 . ?
C8 H8 0.9500 . ?
C13 H13 0.9500 . ?
C10 H10 0.9500 . ?

loop_
_geom_torsion_atom_site_label_1
_geom_torsion_atom_site_label_2
_geom_torsion_atom_site_label_3
_geom_torsion_atom_site_label_4
_geom_torsion
_geom_torsion_site_symmetry_1
_geom_torsion_site_symmetry_2
_geom_torsion_site_symmetry_3
_geom_torsion_site_symmetry_4
_geom_torsion_publ_flag
C27 O1 C2 C3 15.03(14) . . . . ?
C27 O1 C2 C1 -168.95(9) . . . . ?
C21 C22 C23 C18 4.27(15) . . . . ?
C21 C22 C23 C24 176.62(10) . . . . ?
C22 C23 C24 C15 -157.63(10) . . . . ?
C18 C23 C24 C15 14.57(14) . . . . ?
C22 C23 C24 C25 16.69(15) . . . . ?
C18 C23 C24 C25 -171.11(9) . . . . ?
O1 C2 C1 C6 -163.70(9) . . . . ?
C3 C2 C1 C6 12.37(15) . . . . ?
O1 C2 C1 C26 9.77(14) . . . . ?
C3 C2 C1 C26 -174.15(10) . . . . ?
C9 C26 C1 C6 18.91(14) . . . . ?
C25 C26 C1 C6 -162.82(10) . . . . ?
C9 C26 C1 C2 -154.42(10) . . . . ?
C25 C26 C1 C2 23.86(16) . . . . ?
C2 C1 C6 C5 -11.54(15) . . . . ?
C26 C1 C6 C5 174.81(9) . . . . ?
C2 C1 C6 C7 164.82(9) . . . . ?
C26 C1 C6 C7 -8.83(15) . . . . ?
O1 C2 C3 C4 170.91(9) . . . . ?
C1 C2 C3 C4 -4.91(15) . . . . ?
C15 C24 C25 C12 22.66(14) . . . . ?
C23 C24 C25 C12 -151.59(10) . . . . ?
C15 C24 C25 C26 -158.00(10) . . . . ?
C23 C24 C25 C26 27.75(16) . . . . ?
C9 C26 C25 C12 24.24(14) . . . . ?
C1 C26 C25 C12 -154.03(10) . . . . ?
C9 C26 C25 C24 -155.11(10) . . . . ?
C1 C26 C25 C24 26.63(16) . . . . ?
C23 C22 C21 C20 0.84(16) . . . . ?
C25 C26 C9 C8 166.04(10) . . . . ?
C1 C26 C9 C8 -15.55(15) . . . . ?
C25 C26 C9 C10 -14.02(15) . . . . ?
C1 C26 C9 C10 164.39(10) . . . . ?
C1 C6 C5 C4 3.65(15) . . . . ?
C7 C6 C5 C4 -172.59(10) . . . . ?
C1 C6 C5 C28 -178.58(10) . . . . ?
C7 C6 C5 C28 5.18(17) . . . . ?
C22 C23 C18 C19 -6.72(15) . . . . ?
C24 C23 C18 C19 -179.35(9) . . . . ?
C22 C23 C18 C17 168.43(9) . . . . ?
C24 C23 C18 C17 -4.19(15) . . . . ?
C24 C25 C12 C11 161.38(10) . . . . ?
C26 C25 C12 C11 -18.02(15) . . . . ?
C24 C25 C12 C13 -16.98(15) . . . . ?
C26 C25 C12 C13 163.62(10) . . . . ?
C6 C5 C4 C3 4.22(16) . . . . ?
C28 C5 C4 C3 -173.80(10) . . . . ?
C2 C3 C4 C5 -3.63(16) . . . . ?
C1 C6 C7 C8 -4.98(16) . . . . ?
C5 C6 C7 C8 171.29(11) . . . . ?
C25 C24 C15 C14 -13.23(15) . . . . ?
C23 C24 C15 C14 161.42(10) . . . . ?
C25 C24 C15 C16 170.31(10) . . . . ?
C23 C24 C15 C16 -15.04(15) . . . . ?
C22 C21 C20 C19 -3.55(17) . . . . ?
C24 C15 C16 C17 4.96(17) . . . . ?
C14 C15 C16 C17 -171.48(11) . . . . ?
C15 C16 C17 C18 6.05(17) . . . . ?
C19 C18 C17 C16 168.81(11) . . . . ?
C23 C18 C17 C16 -6.29(16) . . . . ?
C25 C12 C11 C10 0.80(16) . . . . ?
C13 C12 C11 C10 179.14(11) . . . . ?
C24 C15 C14 C13 -2.52(17) . . . . ?
C16 C15 C14 C13 173.94(11) . . . . ?
C4 C5 C28 O2 176.67(12) . . . . ?
C6 C5 C28 O2 -1.2(2) . . . . ?
C21 C20 C19 C18 0.96(17) . . . . ?
C23 C18 C19 C20 4.26(16) . . . . ?
C17 C18 C19 C20 -170.84(11) . . . . ?
C6 C7 C8 C9 8.54(18) . . . . ?
C26 C9 C8 C7 2.10(17) . . . . ?
C10 C9 C8 C7 -177.83(11) . . . . ?
C15 C14 C13 C12 8.54(17) . . . . ?
C25 C12 C13 C14 1.52(17) . . . . ?
C11 C12 C13 C14 -176.82(11) . . . . ?
C12 C11 C10 C9 10.15(17) . . . . ?
C26 C9 C10 C11 -3.28(16) . . . . ?
C8 C9 C10 C11 176.65(11) . . . . ?
